data_1540082
loop_
_publ_author_name
'Hewat, A.W.'
'Hewat, E.A.jr.'
'Brynestad, J.'
'Specht, E.D.'
'Mook, H.A.'

_publ_section_title
;
 Structure and superstructure of the superconductor Tl2 Ca Ba2 Cu2 O8 by
 neutron and electron diffraction
;
_journal_name_full 'Physica C (Amsterdam)'
_journal_page_first 438
_journal_page_last 444
_journal_volume 152
_journal_year 1988
_chemical_formula_sum 'Ba1.96 Ca0.93 Cu1.96 O8.17 Tl2'
_chemical_name_systematic 'Tl2 Ca0.93 Ba1.96 Cu1.96 O8.17'
_space_group_IT_number 139
_symmetry_space_group_name_Hall '-I 4 2'
_symmetry_space_group_name_H-M 'I 4/m m m'
_cell_angle_alpha 90
_cell_angle_beta 90
_cell_angle_gamma 90
_cell_formula_units_Z 2
_cell_length_a 3.8558
_cell_length_b 3.8558
_cell_length_c 29.2596
_cell_volume 435.008
_citation_journal_id_ASTM PHYCE6
_cod_data_source_file Hewat_PHYCE6_1988_161.cif
_cod_data_source_block Ba1.96Ca0.93Cu1.96O8.17Tl2
_cod_original_cell_volume 435.0081
_cod_database_code 1540082

loop_
_symmetry_equiv_pos_as_xyz
x,y,z
-y,x,z
-x,-y,z
y,-x,z
x,-y,-z
y,x,-z
-x,y,-z
-y,-x,-z
-x,-y,-z
y,-x,-z
x,y,-z
-y,x,-z
-x,y,z
-y,-x,z
x,-y,z
y,x,z
x+1/2,y+1/2,z+1/2
-y+1/2,x+1/2,z+1/2
-x+1/2,-y+1/2,z+1/2
y+1/2,-x+1/2,z+1/2
x+1/2,-y+1/2,-z+1/2
y+1/2,x+1/2,-z+1/2
-x+1/2,y+1/2,-z+1/2
-y+1/2,-x+1/2,-z+1/2
-x+1/2,-y+1/2,-z+1/2
y+1/2,-x+1/2,-z+1/2
x+1/2,y+1/2,-z+1/2
-y+1/2,x+1/2,-z+1/2
-x+1/2,y+1/2,z+1/2
-y+1/2,-x+1/2,z+1/2
x+1/2,-y+1/2,z+1/2
y+1/2,x+1/2,z+1/2

loop_
_atom_site_label
_atom_site_type_symbol
_atom_site_fract_x
_atom_site_fract_y
_atom_site_fract_z
_atom_site_occupancy
_atom_site_U_iso_or_equiv
O1 O-2 0 0.5 0.0528 1 0.0
Tl2 Tl+3 0 0 0 0.065 0.0
O2 O-2 0.5 0.5 0.1447 1 0.0
Tl1 Tl+3 0.5 0.5 0.2125 0.97 0.0
Ba1 Ba+2 0 0 0.121 0.98 0.0
Cu1 Cu+2 0.5 0.5 0.0551 0.98 0.0
O3 O-2 0.6256 0.5 0.2806 0.271 0.0
Ca1 Ca+2 0 0 0 0.935 0.0
